data_7020254
loop_
_publ_author_name
'Alvari\~no, Cristina'
'Terenzi, Alessio'
'Blanco, V\'ictor'
'Garc\'ia, Marcos D'
'Peinador, Carlos'
'Quintela, Jos\'e M'

_publ_section_title
;
 [2]Catenanes and inclusion complexes derived from self-assembled
 rectangular Pd(II) and Pt(II) metallocycles.
;
_journal_issue 39
_journal_name_full 'Dalton transactions (Cambridge, England : 2003)'
_journal_page_first 11992
_journal_page_last 11998
_journal_paper_doi 10.1039/c2dt31116j
_journal_volume 41
_journal_year 2012
_chemical_formula_sum 'C39 H44 F18 N7 O7 P3 Pd'
_chemical_formula_weight 1264.12
_chemical_name_systematic
;
?
;
_space_group_IT_number 2
_symmetry_cell_setting triclinic
_symmetry_space_group_name_Hall '-P 1'
_symmetry_space_group_name_H-M 'P -1'
_atom_sites_solution_hydrogens geom
_atom_sites_solution_primary direct
_atom_sites_solution_secondary difmap
_audit_creation_method SHELXL-97
_cell_angle_alpha 81.470(2)
_cell_angle_beta 73.532(2)
_cell_angle_gamma 66.056(2)
_cell_formula_units_Z 2
_cell_length_a 12.1541(4)
_cell_length_b 14.5559(5)
_cell_length_c 17.0550(5)
_cell_measurement_reflns_used 17582
_cell_measurement_temperature 100(2)
_cell_measurement_theta_max 53.340
_cell_measurement_theta_min 4.985
_cell_volume 2642.58(16)
_computing_cell_refinement 'SAINT V7.12A in Apex2 suite.'
_computing_data_collection 'Apex2 V.1.0-27 (Bruker Nonius, 2005)'
_computing_data_reduction 'SAINT and XPREP Ver. 6.14 2003 Bruker-AXS'
_computing_molecular_graphics 'Ortep-3 for Windows (Farrugia, 1997)'
_computing_publication_material 'WinGX publication routines (Farrugia, 1999)'
_computing_structure_refinement 'SHELXL-97 (Sheldrick, 2008)'
_computing_structure_solution 'SHELXS-97 in SHELXTL suite Ver. 6.12'
_diffrn_ambient_temperature 100(2)
_diffrn_measured_fraction_theta_full 0.985
_diffrn_measured_fraction_theta_max 0.985
_diffrn_measurement_device_type 'APEXII area detector'
_diffrn_radiation_monochromator graphite
_diffrn_radiation_source 'fine-focus sealed tube'
_diffrn_radiation_type MoK\a
_diffrn_radiation_wavelength 0.71073
_diffrn_reflns_av_R_equivalents 0.0413
_diffrn_reflns_av_sigmaI/netI 0.0340
_diffrn_reflns_limit_h_max 16
_diffrn_reflns_limit_h_min -16
_diffrn_reflns_limit_k_max 19
_diffrn_reflns_limit_k_min -19
_diffrn_reflns_limit_l_max 22
_diffrn_reflns_limit_l_min -22
_diffrn_reflns_number 69366
_diffrn_reflns_theta_full 28.37
_diffrn_reflns_theta_max 28.37
_diffrn_reflns_theta_min 1.53
_exptl_absorpt_coefficient_mu 0.557
_exptl_absorpt_correction_T_max 0.9311
_exptl_absorpt_correction_T_min 0.8507
_exptl_absorpt_correction_type multi-scan
_exptl_absorpt_process_details 'SADABS 2004/1 (Sheldrick, 2004)'
_exptl_crystal_colour red
_exptl_crystal_density_diffrn 1.589
_exptl_crystal_density_method 'not measured'
_exptl_crystal_description prism
_exptl_crystal_F_000 1272
_exptl_crystal_size_max 0.30
_exptl_crystal_size_mid 0.23
_exptl_crystal_size_min 0.13
_platon_squeeze_details
;
'After refining the structure
a large void in the structure
filled with scattered electron density was present.
Attempts to model the density were unsuccessful and the
SQUEEZE routine inside PLATON was used to remove two ill
defined nitromethane molecules from the data.
The potential solvent volume was 294.6 A3 (11% of the cell
volume) and accounted for a total of 62 electrons,
this would be in good agreement with two heavily
disordered nitromethane molecules into the unit cell
(64 electrons).'
;
_refine_diff_density_max 2.568
_refine_diff_density_min -1.535
_refine_diff_density_rms 0.137
_refine_ls_extinction_method none
_refine_ls_goodness_of_fit_ref 1.089
_refine_ls_hydrogen_treatment constr
_refine_ls_matrix_type full
_refine_ls_number_parameters 698
_refine_ls_number_reflns 13029
_refine_ls_number_restraints 20
_refine_ls_restrained_S_all 1.094
_refine_ls_R_factor_all 0.0957
_refine_ls_R_factor_gt 0.0777
_refine_ls_shift/su_max 0.003
_refine_ls_shift/su_mean 0.000
_refine_ls_structure_factor_coef Fsqd
_refine_ls_weighting_details 'calc w=1/[\s^2^(Fo^2^)+(0.1463P)^2^+4.0865P] where P=(Fo^2^+2Fc^2^)/3'
_refine_ls_weighting_scheme calc
_refine_ls_wR_factor_gt 0.2267
_refine_ls_wR_factor_ref 0.2422
_reflns_number_gt 9826
_reflns_number_total 13029
_reflns_threshold_expression >2\s(I)
_cod_data_source_file c2dt31116j.txt
_cod_data_source_block 0942687_b2_0s-sr
_cod_depositor_comments
;
The following automatic conversions were performed:

'_symmetry_cell_setting' value 'Triclinic' changed to 'triclinic'
according to /home/saulius/struct/CIF-dictionaries/cif_core.dic
dictionary named 'cif_core.dic' version 2.4.2 from 2011-04-26.

Automatic conversion script
Id: cif_fix_values 1891 2012-01-12 08:04:46Z andrius 
;
_cod_original_cell_volume 2642.58(15)
_cod_original_sg_symbol_H-M P-1
_cod_database_code 7020254

loop_
_symmetry_equiv_pos_as_xyz
'x, y, z'
'-x, -y, -z'

loop_
_atom_site_label
_atom_site_type_symbol
_atom_site_fract_x
_atom_site_fract_y
_atom_site_fract_z
_atom_site_U_iso_or_equiv
_atom_site_adp_type
_atom_site_occupancy
_atom_site_symmetry_multiplicity
_atom_site_calc_flag
_atom_site_refinement_flags
_atom_site_disorder_assembly
_atom_site_disorder_group
C1 C 0.4114(5) 0.1559(4) 0.1540(3) 0.0481(12) Uani 1 1 d . . .
H1 H 0.3794 0.1043 0.1673 0.058 Uiso 1 1 calc R . .
C2 C 0.4993(5) 0.1535(4) 0.1912(4) 0.0514(13) Uani 1 1 d . . .
H2 H 0.5269 0.1006 0.2297 0.062 Uiso 1 1 calc R . .
C3 C 0.5478(4) 0.2270(3) 0.1733(3) 0.0385(10) Uani 1 1 d . . .
C4 C 0.5059(5) 0.3011(4) 0.1146(3) 0.0501(12) Uani 1 1 d . . .
H4 H 0.5377 0.3527 0.0990 0.060 Uiso 1 1 calc R . .
C5 C 0.4187(5) 0.2988(4) 0.0796(3) 0.0502(12) Uani 1 1 d . . .
H5 H 0.3918 0.3494 0.0393 0.060 Uiso 1 1 calc R . .
C6 C 0.6367(4) 0.2315(4) 0.2167(3) 0.0449(11) Uani 1 1 d . . .
H6A H 0.6896 0.2656 0.1807 0.054 Uiso 1 1 calc R . .
H6B H 0.6913 0.1626 0.2303 0.054 Uiso 1 1 calc R . .
C7 C 0.5636(4) 0.2891(4) 0.2945(3) 0.0400(10) Uani 1 1 d . . .
C8 C 0.4940(5) 0.3920(4) 0.2894(3) 0.0446(11) Uani 1 1 d . . .
H8 H 0.4987 0.4267 0.2375 0.054 Uiso 1 1 calc R . .
C9 C 0.4179(4) 0.4446(4) 0.3593(3) 0.0408(10) Uani 1 1 d . . .
H9 H 0.3704 0.5148 0.3557 0.049 Uiso 1 1 calc R . .
C10 C 0.4126(4) 0.3924(4) 0.4346(3) 0.0374(9) Uani 1 1 d . . .
C11 C 0.4831(5) 0.2905(4) 0.4412(3) 0.0456(11) Uani 1 1 d . . .
H11 H 0.4804 0.2560 0.4931 0.055 Uiso 1 1 calc R . .
C12 C 0.5578(5) 0.2397(4) 0.3702(3) 0.0473(11) Uani 1 1 d . . .
H12 H 0.6057 0.1696 0.3739 0.057 Uiso 1 1 calc R . .
C13 C 0.2609(4) 0.3973(4) 0.5619(3) 0.0365(9) Uani 1 1 d . . .
H13 H 0.2730 0.3308 0.5525 0.044 Uiso 1 1 calc R . .
C14 C 0.1770(4) 0.4433(4) 0.6313(3) 0.0368(9) Uani 1 1 d . . .
C15 C 0.1567(4) 0.5434(3) 0.6417(3) 0.0335(8) Uani 1 1 d . . .
C16 C 0.2244(4) 0.5930(4) 0.5838(3) 0.0386(9) Uani 1 1 d . . .
C17 C 0.3106(4) 0.5405(4) 0.5160(3) 0.0382(9) Uani 1 1 d . . .
H17 H 0.3583 0.5718 0.4764 0.046 Uiso 1 1 calc R . .
C18 C 0.1088(4) 0.3933(4) 0.6914(3) 0.0402(10) Uani 1 1 d . . .
H18 H 0.1236 0.3252 0.6849 0.048 Uiso 1 1 calc R . .
C19 C 0.0235(5) 0.4425(4) 0.7571(3) 0.0434(11) Uani 1 1 d . . .
H19 H -0.0213 0.4085 0.7963 0.052 Uiso 1 1 calc R . .
C20 C -0.0007(4) 0.5448(4) 0.7689(3) 0.0379(9) Uani 1 1 d . . .
C21 C 0.0662(4) 0.5959(3) 0.7104(3) 0.0361(9) Uani 1 1 d . . .
C22 C 0.2005(5) 0.6965(4) 0.5950(3) 0.0462(11) Uani 1 1 d . . .
H22 H 0.2453 0.7303 0.5557 0.055 Uiso 1 1 calc R . .
C23 C 0.1149(5) 0.7454(4) 0.6609(3) 0.0474(12) Uani 1 1 d . . .
H23 H 0.1009 0.8133 0.6675 0.057 Uiso 1 1 calc R . .
C24 C 0.0444(4) 0.6963(4) 0.7214(3) 0.0400(10) Uani 1 1 d . . .
C25 C -0.0443(5) 0.7422(4) 0.7904(3) 0.0440(11) Uani 1 1 d . . .
H25 H -0.0620 0.8104 0.7987 0.053 Uiso 1 1 calc R . .
C26 C -0.0863(4) 0.5978(4) 0.8352(3) 0.0421(10) Uani 1 1 d . . .
H26 H -0.1329 0.5655 0.8747 0.051 Uiso 1 1 calc R . .
C27 C -0.1246(6) 0.5487(7) 0.5956(5) 0.072(2) Uani 1 1 d . . .
H27 H -0.1742 0.5247 0.6405 0.086 Uiso 1 1 calc R . .
C28 C -0.1374(7) 0.6455(7) 0.5916(5) 0.078(2) Uani 1 1 d . . .
H28 H -0.1961 0.6881 0.6342 0.094 Uiso 1 1 calc R . .
C29 C -0.0681(7) 0.6852(7) 0.5275(5) 0.078(2) Uani 1 1 d . . .
H29 H -0.0807 0.7543 0.5254 0.094 Uiso 1 1 calc R . .
C30 C 0.0218(6) 0.6209(6) 0.4651(5) 0.072(2) Uani 1 1 d . . .
C31 C 0.0360(6) 0.5195(6) 0.4677(4) 0.070(2) Uani 1 1 d . . .
C32 C 0.0865(8) 0.7500(7) 0.3962(6) 0.093(3) Uani 1 1 d . . .
H32A H 0.0953 0.7687 0.4470 0.112 Uiso 1 1 calc R . .
H32B H 0.0040 0.7950 0.3875 0.112 Uiso 1 1 calc R . .
C33 C 0.1891(8) 0.7591(9) 0.3236(7) 0.112(4) Uani 1 1 d . D .
H33A H 0.1975 0.7212 0.2771 0.134 Uiso 1 1 calc R . .
H33B H 0.1713 0.8304 0.3055 0.134 Uiso 1 1 calc R . .
C34 C 0.4033(6) 0.7180(6) 0.2866(4) 0.0726(19) Uani 1 1 d D D .
H34A H 0.3857 0.7863 0.2607 0.087 Uiso 1 1 calc R . .
H34B H 0.4198 0.6707 0.2446 0.087 Uiso 1 1 calc R . .
C35 C 0.5106(7) 0.6873(5) 0.3216(4) 0.077(2) Uani 1 1 d D . .
H35A H 0.5826 0.6906 0.2777 0.093 Uiso 1 1 calc R A 1
H35B H 0.4920 0.7361 0.3630 0.093 Uiso 1 1 calc R A 1
C36 C -0.0677(8) 0.9828(8) 0.1231(7) 0.102(3) Uani 1 1 d . . .
H36A H -0.0322 0.9355 0.1651 0.153 Uiso 1 1 calc R . .
H36B H -0.0221 0.9553 0.0689 0.153 Uiso 1 1 calc R . .
H36C H -0.1553 0.9934 0.1326 0.153 Uiso 1 1 calc R . .
C37 C 0.6041(12) 0.4211(13) -0.0570(6) 0.156(7) Uani 1 1 d D . .
H37A H 0.6079 0.4324 -0.0028 0.233 Uiso 1 1 calc R . .
H37B H 0.5679 0.3707 -0.0521 0.233 Uiso 1 1 calc R . .
H37C H 0.5524 0.4843 -0.0802 0.233 Uiso 1 1 calc R . .
C38 C 0.1541(5) 0.2164(6) -0.0862(4) 0.0699(19) Uani 1 1 d . . .
H38A H 0.1014 0.1864 -0.0989 0.084 Uiso 1 1 calc R B 3
H38B H 0.1533 0.2738 -0.1255 0.084 Uiso 1 1 calc R B 3
N1 N 0.3700(3) 0.2294(3) 0.0995(2) 0.0381(8) Uani 1 1 d . . .
N2 N 0.3265(3) 0.4446(3) 0.5066(2) 0.0354(8) Uani 1 1 d . . .
N3 N -0.1064(4) 0.6924(3) 0.8463(2) 0.0411(9) Uani 1 1 d . . .
N4 N 0.0967(4) 0.2554(4) -0.0053(3) 0.0478(10) Uani 1 1 d . E .
H4A H 0.0489 0.2208 0.0249 0.057 Uiso 1 1 calc R . .
H4B H 0.0459 0.3222 -0.0087 0.057 Uiso 1 1 calc R . .
N5 N 0.3498(3) 0.1740(3) -0.0535(2) 0.0390(8) Uani 1 1 d . . .
H5A H 0.3826 0.2179 -0.0855 0.047 Uiso 1 1 calc R C 3
H5B H 0.4141 0.1178 -0.0412 0.047 Uiso 1 1 calc R C 3
N6 N -0.0582(7) 1.0740(5) 0.1268(4) 0.149(5) Uani 1 1 d D . .
N7 N 0.7216(13) 0.3872(7) -0.1073(7) 0.161(6) Uani 1 1 d D . .
O1 O 0.0994(5) 0.6485(5) 0.4021(3) 0.0853(17) Uani 1 1 d . . .
O2 O 0.2999(5) 0.7169(5) 0.3527(3) 0.0853(16) Uani 1 1 d . . .
O3A O 0.5442(5) 0.5890(4) 0.3588(3) 0.0515(19) Uani 0.743(15) 1 d PD D 1
H3A H 0.5621 0.5469 0.3239 0.077 Uiso 0.743(15) 1 calc PR D 1
O3B O 0.4799(19) 0.660(2) 0.4069(7) 0.132(15) Uani 0.257(15) 1 d PD D 2
H3B H 0.5430 0.6416 0.4253 0.198 Uiso 0.257(15) 1 calc PR D 2
O4 O -0.0583(7) 1.1393(6) 0.0642(5) 0.117(3) Uani 1 1 d D . .
O5 O -0.0551(7) 1.0924(8) 0.1994(4) 0.212(7) Uani 1 1 d D . .
O6 O 0.8193(16) 0.3105(7) -0.0914(12) 0.321(13) Uani 1 1 d D . .
O7 O 0.7357(6) 0.4439(7) -0.1689(5) 0.139(3) Uani 1 1 d D . .
F1 F 0.1505(6) 0.1586(4) 0.7170(5) 0.152(3) Uani 1 1 d D . .
F2A F 0.3057(6) 0.0283(5) 0.7376(4) 0.174(4) Uani 1 1 d D . .
F3 F 0.2137(10) 0.0204(6) 0.6435(6) 0.211(5) Uani 1 1 d D . .
F4 F 0.2458(7) 0.1603(4) 0.5895(4) 0.161(3) Uani 1 1 d D . .
F5 F 0.3383(7) 0.1692(5) 0.6831(5) 0.172(3) Uani 1 1 d D . .
F6 F 0.4112(6) 0.0185(6) 0.6049(5) 0.179(4) Uani 1 1 d D . .
F7 F 0.7275(3) 0.5027(3) 0.1973(2) 0.0622(9) Uani 1 1 d . . .
F8 F 0.6528(4) 0.6145(2) 0.0997(2) 0.0639(9) Uani 1 1 d . . .
F9 F 0.8597(4) 0.5438(3) 0.0887(3) 0.0731(11) Uani 1 1 d . . .
F10 F 0.7791(3) 0.5006(3) 0.00300(18) 0.0548(8) Uani 1 1 d . . .
F11 F 0.8537(3) 0.3904(2) 0.1023(2) 0.0620(9) Uani 1 1 d . . .
F12 F 0.6469(3) 0.4609(3) 0.1107(2) 0.0609(9) Uani 1 1 d . . .
F13 F 0.2522(5) 0.9151(4) 0.0186(3) 0.0850(13) Uani 1 1 d . . .
F14 F 0.4028(3) 0.8171(2) 0.0820(3) 0.0690(10) Uani 1 1 d . . .
F15 F 0.2072(4) 0.8897(3) 0.1538(3) 0.0804(12) Uani 1 1 d . . .
F16 F 0.3547(6) 0.9439(4) 0.1597(3) 0.1072(18) Uani 1 1 d . . .
F17 F 0.2024(4) 1.0421(3) 0.0981(3) 0.0884(15) Uani 1 1 d . . .
F18 F 0.3976(3) 0.9689(3) 0.0257(3) 0.0796(13) Uani 1 1 d . . .
P1 P 0.2888(3) 0.09076(17) 0.65660(19) 0.1082(10) Uani 1 1 d . . .
P2 P 0.75302(11) 0.50144(9) 0.10061(7) 0.0382(3) Uani 1 1 d . . .
P3 P 0.30118(12) 0.92933(10) 0.08990(9) 0.0468(3) Uani 1 1 d . . .
Pd01 Pd 0.23104(3) 0.24024(3) 0.050973(19) 0.03794(14) Uani 1 1 d . . .
C39A C 0.2777(8) 0.1434(9) -0.1007(5) 0.042(3) Uani 0.60(2) 1 d P E 3
H39A H 0.3180 0.1413 -0.1601 0.051 Uiso 0.60(2) 1 calc PR E 3
H39B H 0.2775 0.0760 -0.0812 0.051 Uiso 0.60(2) 1 calc PR E 3
C39B C 0.2819(11) 0.2021(11) -0.1172(7) 0.036(4) Uani 0.40(2) 1 d P E 4
H39C H 0.2872 0.2651 -0.1456 0.043 Uiso 0.40(2) 1 calc PR E 4
H39D H 0.3220 0.1489 -0.1579 0.043 Uiso 0.40(2) 1 calc PR E 4

loop_
_atom_site_aniso_label
_atom_site_aniso_U_11
_atom_site_aniso_U_22
_atom_site_aniso_U_33
_atom_site_aniso_U_23
_atom_site_aniso_U_13
_atom_site_aniso_U_12
C1 0.057(3) 0.040(3) 0.052(3) 0.007(2) -0.022(2) -0.020(2)
C2 0.057(3) 0.038(3) 0.057(3) 0.005(2) -0.028(3) -0.010(2)
C3 0.0281(19) 0.040(2) 0.035(2) -0.0125(17) -0.0008(16) -0.0019(17)
C4 0.056(3) 0.054(3) 0.046(3) 0.006(2) -0.014(2) -0.028(3)
C5 0.056(3) 0.053(3) 0.043(3) 0.014(2) -0.017(2) -0.026(3)
C6 0.026(2) 0.053(3) 0.043(2) -0.013(2) -0.0010(18) -0.0033(19)
C7 0.0264(19) 0.049(3) 0.039(2) -0.0128(19) -0.0015(17) -0.0095(18)
C8 0.041(2) 0.045(3) 0.038(2) -0.0045(19) 0.0068(19) -0.017(2)
C9 0.036(2) 0.040(2) 0.037(2) -0.0032(18) 0.0044(18) -0.0141(19)
C10 0.0270(19) 0.045(2) 0.038(2) -0.0117(18) -0.0017(16) -0.0117(18)
C11 0.037(2) 0.050(3) 0.041(2) -0.005(2) -0.0115(19) -0.005(2)
C12 0.035(2) 0.047(3) 0.050(3) -0.007(2) -0.013(2) -0.003(2)
C13 0.033(2) 0.039(2) 0.037(2) 0.0014(17) -0.0077(17) -0.0150(18)
C14 0.031(2) 0.042(2) 0.033(2) 0.0031(17) -0.0062(16) -0.0131(18)
C15 0.0293(19) 0.040(2) 0.0286(19) 0.0011(16) -0.0065(15) -0.0123(17)
C16 0.033(2) 0.052(3) 0.031(2) -0.0064(18) -0.0016(16) -0.0197(19)
C17 0.033(2) 0.049(3) 0.032(2) -0.0046(18) -0.0015(16) -0.0189(19)
C18 0.039(2) 0.035(2) 0.041(2) 0.0060(18) -0.0067(19) -0.0134(18)
C19 0.039(2) 0.040(2) 0.038(2) 0.0103(19) -0.0024(19) -0.0119(19)
C20 0.033(2) 0.045(2) 0.031(2) 0.0040(17) -0.0042(16) -0.0141(18)
C21 0.032(2) 0.042(2) 0.0299(19) 0.0014(17) -0.0030(16) -0.0137(18)
C22 0.049(3) 0.055(3) 0.039(2) -0.006(2) 0.005(2) -0.033(2)
C23 0.052(3) 0.050(3) 0.042(2) -0.010(2) 0.004(2) -0.028(2)
C24 0.036(2) 0.047(3) 0.033(2) -0.0037(18) 0.0000(17) -0.0170(19)
C25 0.038(2) 0.050(3) 0.037(2) -0.007(2) 0.0024(19) -0.016(2)
C26 0.033(2) 0.050(3) 0.034(2) 0.0066(19) -0.0027(17) -0.0128(19)
C27 0.046(3) 0.106(6) 0.071(4) 0.018(4) -0.030(3) -0.034(4)
C28 0.051(4) 0.111(6) 0.075(5) 0.016(4) -0.026(3) -0.033(4)
C29 0.056(4) 0.086(5) 0.095(5) 0.023(4) -0.038(4) -0.025(4)
C30 0.054(4) 0.098(5) 0.075(4) 0.031(4) -0.033(3) -0.040(4)
C31 0.048(3) 0.098(5) 0.073(4) 0.030(4) -0.036(3) -0.033(3)
C32 0.075(5) 0.107(7) 0.097(6) 0.038(5) -0.030(5) -0.044(5)
C33 0.070(5) 0.138(8) 0.115(7) 0.071(7) -0.037(5) -0.044(5)
C34 0.074(4) 0.081(5) 0.063(4) 0.025(3) -0.019(3) -0.039(4)
C35 0.072(4) 0.104(6) 0.053(4) 0.011(4) -0.009(3) -0.040(4)
C36 0.074(5) 0.112(7) 0.135(8) -0.052(6) 0.001(5) -0.051(5)
C37 0.167(11) 0.32(2) 0.076(6) 0.058(9) -0.042(7) -0.199(14)
C38 0.040(3) 0.097(5) 0.075(4) -0.043(4) -0.010(3) -0.017(3)
N1 0.0304(17) 0.043(2) 0.0320(17) -0.0032(15) -0.0030(14) -0.0083(15)
N2 0.0312(17) 0.042(2) 0.0304(17) -0.0026(14) -0.0032(14) -0.0137(15)
N3 0.0356(19) 0.048(2) 0.0302(17) 0.0020(15) -0.0013(15) -0.0115(17)
N4 0.033(2) 0.064(3) 0.037(2) -0.0018(19) -0.0042(16) -0.0126(19)
N5 0.0301(18) 0.041(2) 0.0343(18) -0.0026(15) -0.0026(14) -0.0049(15)
N6 0.043(4) 0.152(9) 0.260(15) -0.116(10) 0.004(6) -0.037(5)
N7 0.296(18) 0.118(8) 0.157(10) 0.067(8) -0.157(12) -0.123(11)
O1 0.070(3) 0.110(4) 0.087(4) 0.036(3) -0.031(3) -0.051(3)
O2 0.066(3) 0.104(4) 0.082(3) 0.036(3) -0.019(3) -0.042(3)
O3A 0.051(3) 0.061(4) 0.046(3) 0.004(2) -0.013(2) -0.027(3)
O3B 0.12(2) 0.10(2) 0.14(3) 0.06(2) -0.04(2) -0.029(19)
O4 0.091(5) 0.103(5) 0.162(7) 0.033(5) -0.028(5) -0.059(4)
O5 0.079(5) 0.336(15) 0.240(11) -0.227(12) 0.053(6) -0.089(7)
O6 0.45(2) 0.069(5) 0.52(3) -0.041(10) -0.41(2) 0.022(9)
O7 0.066(4) 0.148(7) 0.151(7) 0.059(6) 0.001(4) -0.029(4)
F1 0.175(7) 0.065(3) 0.179(7) 0.003(4) -0.045(6) -0.012(4)
F2A 0.132(6) 0.120(5) 0.197(8) 0.056(5) -0.036(6) 0.003(5)
F3 0.230(11) 0.142(7) 0.288(13) -0.056(8) -0.102(10) -0.057(7)
F4 0.218(9) 0.121(5) 0.142(6) 0.004(4) -0.092(6) -0.036(5)
F5 0.157(7) 0.152(7) 0.241(10) 0.021(7) -0.106(7) -0.064(6)
F6 0.105(5) 0.143(7) 0.230(10) 0.013(6) -0.009(6) -0.019(5)
F7 0.062(2) 0.066(2) 0.0427(16) -0.0047(15) -0.0134(15) -0.0072(17)
F8 0.068(2) 0.0434(17) 0.065(2) -0.0009(15) -0.0250(18) -0.0006(15)
F9 0.062(2) 0.079(3) 0.092(3) 0.014(2) -0.027(2) -0.041(2)
F10 0.0519(17) 0.066(2) 0.0393(15) 0.0046(14) 0.0010(13) -0.0253(16)
F11 0.0538(19) 0.0428(17) 0.064(2) -0.0006(15) -0.0052(16) -0.0004(14)
F12 0.0526(18) 0.082(2) 0.0543(19) -0.0015(17) 0.0005(15) -0.0409(18)
F13 0.098(3) 0.105(3) 0.075(3) 0.018(2) -0.037(2) -0.060(3)
F14 0.0513(19) 0.0368(16) 0.109(3) -0.0019(17) -0.0115(19) -0.0125(14)
F15 0.065(2) 0.070(2) 0.079(3) 0.016(2) 0.012(2) -0.0254(19)
F16 0.170(5) 0.074(3) 0.111(4) 0.004(3) -0.076(4) -0.055(3)
F17 0.053(2) 0.047(2) 0.114(4) 0.008(2) 0.012(2) 0.0050(16)
F18 0.0381(17) 0.053(2) 0.126(4) 0.027(2) -0.0058(19) -0.0159(15)
P1 0.151(3) 0.0500(11) 0.119(2) 0.0145(12) -0.069(2) -0.0167(13)
P2 0.0338(6) 0.0356(6) 0.0397(6) 0.0038(4) -0.0065(5) -0.0113(5)
P3 0.0351(6) 0.0371(6) 0.0594(8) 0.0015(5) -0.0053(5) -0.0103(5)
Pd01 0.02950(19) 0.0462(2) 0.02826(18) -0.00101(13) -0.00131(12) -0.00873(14)
C39A 0.044(4) 0.049(7) 0.036(4) -0.006(4) -0.013(3) -0.016(4)
C39B 0.049(7) 0.029(8) 0.030(5) -0.003(4) 0.002(4) -0.022(5)

loop_
_atom_type_symbol
_atom_type_description
_atom_type_scat_dispersion_real
_atom_type_scat_dispersion_imag
_atom_type_scat_source
C C 0.0033 0.0016 'International Tables Vol C Tables 4.2.6.8 and 6.1.1.4'
H H 0.0000 0.0000 'International Tables Vol C Tables 4.2.6.8 and 6.1.1.4'
N N 0.0061 0.0033 'International Tables Vol C Tables 4.2.6.8 and 6.1.1.4'
O O 0.0106 0.0060 'International Tables Vol C Tables 4.2.6.8 and 6.1.1.4'
F F 0.0171 0.0103 'International Tables Vol C Tables 4.2.6.8 and 6.1.1.4'
P P 0.1023 0.0942 'International Tables Vol C Tables 4.2.6.8 and 6.1.1.4'
Pd Pd -0.9988 1.0072 'International Tables Vol C Tables 4.2.6.8 and 6.1.1.4'

loop_
_geom_angle_atom_site_label_1
_geom_angle_atom_site_label_2
_geom_angle_atom_site_label_3
_geom_angle
_geom_angle_site_symmetry_1
_geom_angle_site_symmetry_3
N1 C1 C2 121.4(5) . .
C1 C2 C3 120.8(5) . .
C2 C3 C4 116.8(5) . .
C2 C3 C6 122.5(5) . .
C4 C3 C6 120.6(5) . .
C5 C4 C3 119.4(5) . .
N1 C5 C4 123.0(5) . .
C3 C6 C7 109.1(4) . .
C12 C7 C8 119.2(4) . .
C12 C7 C6 120.8(5) . .
C8 C7 C6 119.8(4) . .
C9 C8 C7 120.8(5) . .
C8 C9 C10 118.6(4) . .
C11 C10 C9 121.5(4) . .
C11 C10 N2 119.4(4) . .
C9 C10 N2 119.0(4) . .
C10 C11 C12 118.6(5) . .
C7 C12 C11 121.2(5) . .
N2 C13 C14 121.4(4) . .
C13 C14 C15 118.1(4) . .
C13 C14 C18 122.0(4) . .
C15 C14 C18 119.9(4) . .
C14 C15 C16 120.5(4) . .
C14 C15 C21 120.1(4) . .
C16 C15 C21 119.4(4) . .
C17 C16 C15 118.2(4) . .
C17 C16 C22 122.3(4) . .
C15 C16 C22 119.5(4) . .
N2 C17 C16 120.1(4) . .
C19 C18 C14 120.2(4) . .
C18 C19 C20 121.3(4) . .
C26 C20 C21 117.2(4) . .
C26 C20 C19 123.4(4) . .
C21 C20 C19 119.5(4) . .
C24 C21 C20 120.3(4) . .
C24 C21 C15 120.7(4) . .
C20 C21 C15 119.0(4) . .
C23 C22 C16 120.6(4) . .
C22 C23 C24 121.1(5) . .
C25 C24 C21 117.4(4) . .
C25 C24 C23 124.0(5) . .
C21 C24 C23 118.7(4) . .
N3 C25 C24 121.8(5) . .
N3 C26 C20 122.8(4) . .
C28 C27 C31 120.9(7) . 2_566
C27 C28 C29 122.4(9) . .
C28 C29 C30 118.7(8) . .
O1 C30 C31 115.6(8) . .
O1 C30 C29 124.6(8) . .
C31 C30 C29 119.8(7) . .
C31 C31 C30 121.0(10) 2_566 .
C31 C31 C27 117.1(10) 2_566 2_566
C30 C31 C27 121.9(7) . 2_566
O1 C32 C33 106.4(9) . .
O2 C33 C32 105.1(7) . .
O2 C34 C35 106.9(5) . .
O3A C35 O3B 52.2(12) . .
O3A C35 C34 114.2(6) . .
O3B C35 C34 111.2(8) . .
C39A C38 C39B 35.8(6) . .
C39A C38 N4 117.5(6) . .
C39B C38 N4 115.5(6) . .
C5 N1 C1 118.5(4) . .
C5 N1 Pd01 119.6(3) . .
C1 N1 Pd01 121.9(4) . .
C13 N2 C17 121.7(4) . .
C13 N2 C10 118.8(4) . .
C17 N2 C10 119.5(4) . .
C26 N3 C25 120.5(4) . .
C26 N3 Pd01 118.6(3) . 2_566
C25 N3 Pd01 121.0(3) . 2_566
C38 N4 Pd01 109.5(3) . .
C39B N5 C39A 33.5(5) . .
C39B N5 Pd01 108.3(5) . .
C39A N5 Pd01 109.0(4) . .
O5 N6 O4 122.5(4) . .
O5 N6 C36 114.4(7) . .
O4 N6 C36 123.1(7) . .
O7 N7 O6 119.6(15) . .
O7 N7 C37 113.6(10) . .
O6 N7 C37 126.2(14) . .
C30 O1 C32 117.4(7) . .
C33 O2 C34 108.9(6) . .
F4 P1 F6 97.7(4) . .
F4 P1 F2A 168.0(5) . .
F6 P1 F2A 93.8(3) . .
F4 P1 F5 91.4(3) . .
F6 P1 F5 100.2(5) . .
F2A P1 F5 89.6(3) . .
F4 P1 F1 85.8(4) . .
F6 P1 F1 173.6(4) . .
F2A P1 F1 82.4(4) . .
F5 P1 F1 84.9(3) . .
F4 P1 F3 89.8(3) . .
F6 P1 F3 90.2(5) . .
F2A P1 F3 87.0(3) . .
F5 P1 F3 169.2(5) . .
F1 P1 F3 84.5(5) . .
F12 P2 F11 91.4(2) . .
F12 P2 F7 90.6(2) . .
F11 P2 F7 89.41(19) . .
F12 P2 F9 178.8(2) . .
F11 P2 F9 89.3(2) . .
F7 P2 F9 90.4(2) . .
F12 P2 F8 89.6(2) . .
F11 P2 F8 178.8(2) . .
F7 P2 F8 89.99(19) . .
F9 P2 F8 89.7(2) . .
F12 P2 F10 89.75(19) . .
F11 P2 F10 90.72(19) . .
F7 P2 F10 179.6(2) . .
F9 P2 F10 89.3(2) . .
F8 P2 F10 89.88(19) . .
F13 P3 F15 90.3(3) . .
F13 P3 F16 178.0(3) . .
F15 P3 F16 91.6(3) . .
F13 P3 F17 90.0(3) . .
F15 P3 F17 91.5(2) . .
F16 P3 F17 90.5(3) . .
F13 P3 F18 90.3(3) . .
F15 P3 F18 179.3(3) . .
F16 P3 F18 87.8(3) . .
F17 P3 F18 88.9(2) . .
F13 P3 F14 91.1(3) . .
F15 P3 F14 89.4(2) . .
F16 P3 F14 88.4(3) . .
F17 P3 F14 178.5(3) . .
F18 P3 F14 90.2(2) . .
N1 Pd01 N5 93.18(15) . .
N1 Pd01 N3 89.06(16) . 2_566
N5 Pd01 N3 177.75(16) . 2_566
N1 Pd01 N4 175.95(16) . .
N5 Pd01 N4 84.19(16) . .
N3 Pd01 N4 93.56(17) 2_566 .
C38 C39A N5 107.8(7) . .
C38 C39B N5 113.2(8) . .

loop_
_geom_bond_atom_site_label_1
_geom_bond_atom_site_label_2
_geom_bond_distance
_geom_bond_site_symmetry_2
C1 N1 1.341(6) .
C1 C2 1.375(8) .
C2 C3 1.377(8) .
C3 C4 1.396(7) .
C3 C6 1.499(7) .
C4 C5 1.369(8) .
C5 N1 1.325(7) .
C6 C7 1.521(6) .
C7 C12 1.379(7) .
C7 C8 1.393(7) .
C8 C9 1.391(6) .
C9 C10 1.391(7) .
C10 C11 1.386(7) .
C10 N2 1.444(5) .
C11 C12 1.391(7) .
C13 N2 1.351(6) .
C13 C14 1.373(6) .
C14 C15 1.405(7) .
C14 C18 1.434(6) .
C15 C16 1.409(6) .
C15 C21 1.422(6) .
C16 C17 1.394(6) .
C16 C22 1.444(7) .
C17 N2 1.356(6) .
C18 C19 1.349(7) .
C19 C20 1.430(7) .
C20 C26 1.377(6) .
C20 C21 1.421(6) .
C21 C24 1.408(7) .
C22 C23 1.351(7) .
C23 C24 1.445(7) .
C24 C25 1.386(6) .
C25 N3 1.355(6) .
C26 N3 1.330(7) .
C27 C28 1.347(12) .
C27 C31 1.450(12) 2_566
C28 C29 1.388(11) .
C29 C30 1.417(12) .
C30 O1 1.346(8) .
C30 C31 1.409(11) .
C31 C31 1.405(13) 2_566
C31 C27 1.450(12) 2_566
C32 O1 1.413(11) .
C32 C33 1.522(12) .
C33 O2 1.435(10) .
C34 O2 1.435(8) .
C34 C35 1.465(10) .
C35 O3A 1.422(5) .
C35 O3B 1.434(5) .
C36 N6 1.390(10) .
C37 N7 1.371(13) .
C38 C39A 1.421(10) .
C38 C39B 1.428(13) .
C38 N4 1.442(7) .
N1 Pd01 2.025(4) .
N3 Pd01 2.030(4) 2_566
N4 Pd01 2.041(4) .
N5 C39B 1.460(13) .
N5 C39A 1.561(10) .
N5 Pd01 2.027(4) .
N6 O5 1.3187(10) .
N6 O4 1.3187(10) .
N7 O7 1.251(10) .
N7 O6 1.322(12) .
F1 P1 1.683(7) .
F2A P1 1.554(6) .
F3 P1 1.695(8) .
F4 P1 1.474(6) .
F5 P1 1.653(7) .
F6 P1 1.536(7) .
F7 P2 1.592(3) .
F8 P2 1.603(3) .
F9 P2 1.602(4) .
F10 P2 1.605(3) .
F11 P2 1.585(3) .
F12 P2 1.582(3) .
F13 P3 1.568(5) .
F14 P3 1.595(3) .
F15 P3 1.571(4) .
F16 P3 1.585(5) .
F17 P3 1.590(4) .
F18 P3 1.593(4) .
Pd01 N3 2.030(4) 2_566

loop_
_geom_torsion_atom_site_label_1
_geom_torsion_atom_site_label_2
_geom_torsion_atom_site_label_3
_geom_torsion_atom_site_label_4
_geom_torsion
_geom_torsion_site_symmetry_1
_geom_torsion_site_symmetry_4
N1 C1 C2 C3 -0.1(9) . .
C1 C2 C3 C4 -1.7(8) . .
C1 C2 C3 C6 175.5(5) . .
C2 C3 C4 C5 1.4(8) . .
C6 C3 C4 C5 -175.8(5) . .
C3 C4 C5 N1 0.7(9) . .
C2 C3 C6 C7 -86.0(6) . .
C4 C3 C6 C7 91.1(6) . .
C3 C6 C7 C12 106.7(5) . .
C3 C6 C7 C8 -68.6(6) . .
C12 C7 C8 C9 -1.0(8) . .
C6 C7 C8 C9 174.3(5) . .
C7 C8 C9 C10 0.1(8) . .
C8 C9 C10 C11 1.3(7) . .
C8 C9 C10 N2 -175.1(4) . .
C9 C10 C11 C12 -1.7(8) . .
N2 C10 C11 C12 174.7(4) . .
C8 C7 C12 C11 0.5(8) . .
C6 C7 C12 C11 -174.7(5) . .
C10 C11 C12 C7 0.8(8) . .
N2 C13 C14 C15 3.0(7) . .
N2 C13 C14 C18 -178.6(4) . .
C13 C14 C15 C16 -2.4(6) . .
C18 C14 C15 C16 179.1(4) . .
C13 C14 C15 C21 176.7(4) . .
C18 C14 C15 C21 -1.8(6) . .
C14 C15 C16 C17 0.5(7) . .
C21 C15 C16 C17 -178.6(4) . .
C14 C15 C16 C22 179.0(4) . .
C21 C15 C16 C22 -0.2(7) . .
C15 C16 C17 N2 0.8(7) . .
C22 C16 C17 N2 -177.6(5) . .
C13 C14 C18 C19 -177.3(5) . .
C15 C14 C18 C19 1.2(7) . .
C14 C18 C19 C20 -0.3(7) . .
C18 C19 C20 C26 -179.6(5) . .
C18 C19 C20 C21 0.0(7) . .
C26 C20 C21 C24 0.2(7) . .
C19 C20 C21 C24 -179.4(4) . .
C26 C20 C21 C15 179.0(4) . .
C19 C20 C21 C15 -0.6(7) . .
C14 C15 C21 C24 -179.7(4) . .
C16 C15 C21 C24 -0.5(7) . .
C14 C15 C21 C20 1.5(6) . .
C16 C15 C21 C20 -179.4(4) . .
C17 C16 C22 C23 179.1(5) . .
C15 C16 C22 C23 0.7(8) . .
C16 C22 C23 C24 -0.5(9) . .
C20 C21 C24 C25 -0.4(7) . .
C15 C21 C24 C25 -179.3(4) . .
C20 C21 C24 C23 179.6(5) . .
C15 C21 C24 C23 0.7(7) . .
C22 C23 C24 C25 179.8(5) . .
C22 C23 C24 C21 -0.2(8) . .
C21 C24 C25 N3 1.3(8) . .
C23 C24 C25 N3 -178.7(5) . .
C21 C20 C26 N3 -0.9(7) . .
C19 C20 C26 N3 178.8(5) . .
C31 C27 C28 C29 0.3(10) 2_566 .
C27 C28 C29 C30 -1.8(10) . .
C28 C29 C30 O1 -176.3(6) . .
C28 C29 C30 C31 2.2(9) . .
O1 C30 C31 C31 177.4(7) . 2_566
C29 C30 C31 C31 -1.3(10) . 2_566
O1 C30 C31 C27 -2.8(8) . 2_566
C29 C30 C31 C27 178.5(6) . 2_566
O1 C32 C33 O2 -77.3(10) . .
O2 C34 C35 O3A 61.2(8) . .
O2 C34 C35 O3B 4.3(16) . .
C4 C5 N1 C1 -2.5(8) . .
C4 C5 N1 Pd01 174.8(4) . .
C2 C1 N1 C5 2.2(8) . .
C2 C1 N1 Pd01 -175.0(4) . .
C14 C13 N2 C17 -1.7(7) . .
C14 C13 N2 C10 -179.6(4) . .
C16 C17 N2 C13 -0.3(7) . .
C16 C17 N2 C10 177.6(4) . .
C11 C10 N2 C13 -38.8(6) . .
C9 C10 N2 C13 137.6(5) . .
C11 C10 N2 C17 143.2(5) . .
C9 C10 N2 C17 -40.3(6) . .
C20 C26 N3 C25 1.8(7) . .
C20 C26 N3 Pd01 -177.9(4) . 2_566
C24 C25 N3 C26 -2.0(8) . .
C24 C25 N3 Pd01 177.6(4) . 2_566
C39A C38 N4 Pd01 24.2(9) . .
C39B C38 N4 Pd01 -15.9(10) . .
C31 C30 O1 C32 178.7(6) . .
C29 C30 O1 C32 -2.7(10) . .
C33 C32 O1 C30 176.8(6) . .
C32 C33 O2 C34 177.3(8) . .
C35 C34 O2 C33 172.5(8) . .
C5 N1 Pd01 N5 83.6(4) . .
C1 N1 Pd01 N5 -99.2(4) . .
C5 N1 Pd01 N3 -96.2(4) . 2_566
C1 N1 Pd01 N3 81.0(4) . 2_566
C5 N1 Pd01 N4 34(3) . .
C1 N1 Pd01 N4 -149(2) . .
C39B N5 Pd01 N1 -158.7(7) . .
C39A N5 Pd01 N1 165.9(5) . .
C39B N5 Pd01 N3 16(4) . 2_566
C39A N5 Pd01 N3 -19(4) . 2_566
C39B N5 Pd01 N4 18.2(7) . .
C39A N5 Pd01 N4 -17.2(5) . .
C38 N4 Pd01 N1 48(3) . .
C38 N4 Pd01 N5 -1.9(5) . .
C38 N4 Pd01 N3 178.0(5) . 2_566
C39B C38 C39A N5 57.8(10) . .
N4 C38 C39A N5 -38.4(11) . .
C39B N5 C39A C38 -61.4(10) . .
Pd01 N5 C39A C38 33.4(9) . .
C39A C38 C39B N5 -69.6(11) . .
N4 C38 C39B N5 32.7(14) . .
C39A N5 C39B C38 64.8(11) . .
Pd01 N5 C39B C38 -32.1(12) . .

loop_
_platon_squeeze_void_nr
_platon_squeeze_void_average_x
_platon_squeeze_void_average_y
_platon_squeeze_void_average_z
_platon_squeeze_void_volume
_platon_squeeze_void_count_electrons
_platon_squeeze_void_content
1 0.000 0.000 0.500 293 62 ' '
